data_7017315
loop_
_publ_author_name
'Wang, Qingming'
'Zhu, Miaoli'
'Lu, Liping'
'Yuan, Caixia'
'Xing, Shu'
'Fu, Xueqi'

_publ_section_title
;
 Potent inhibition of protein tyrosine phosphatases by quinquedentate
 binuclear copper complexes: synthesis, characterization and biological
 activities.
;
_journal_issue 48
_journal_name_full 'Dalton transactions (Cambridge, England : 2003)'
_journal_page_first 12926
_journal_page_last 12934
_journal_paper_doi 10.1039/c1dt11006c
_journal_volume 40
_journal_year 2011
_chemical_formula_moiety 'C40 H56 Cu2 N4 O16 P4, 2(C H4 O), H2 O '
_chemical_formula_sum 'C42 H66 Cu2 N4 O19 P4'
_chemical_formula_weight 1181.95
_chemical_name_systematic
;
?
;
_space_group_IT_number 2
_symmetry_cell_setting triclinic
_symmetry_space_group_name_Hall '-P 1'
_symmetry_space_group_name_H-M 'P -1'
_atom_sites_solution_hydrogens geom
_atom_sites_solution_primary direct
_atom_sites_solution_secondary difmap
_audit_creation_method SHELXL-97
_cell_angle_alpha 99.471(4)
_cell_angle_beta 104.719(4)
_cell_angle_gamma 102.425(3)
_cell_formula_units_Z 1
_cell_length_a 9.708(2)
_cell_length_b 11.614(3)
_cell_length_c 14.477(4)
_cell_measurement_reflns_used 1366
_cell_measurement_temperature 298(2)
_cell_measurement_theta_max 20.73
_cell_measurement_theta_min 2.27
_cell_volume 1499.6(6)
_computing_cell_refinement 'SAINT (Bruker,2000)'
_computing_data_collection 'SMART (Bruker,2000)'
_computing_data_reduction SAINT
_computing_molecular_graphics 'SHELXTL/PC (Sheldrick, 1999)'
_computing_publication_material SHELXTL/PC
_computing_structure_refinement 'SHELXL-97 (Sheldrick, 1997)'
_computing_structure_solution 'SHELXS-97 (Sheldrick, 1997)'
_diffrn_ambient_temperature 298(2)
_diffrn_measured_fraction_theta_full 0.987
_diffrn_measured_fraction_theta_max 0.987
_diffrn_measurement_device_type 'CCD area detector, Bruker'
_diffrn_measurement_method '\w scans'
_diffrn_radiation_monochromator graphite
_diffrn_radiation_source 'fine-focus sealed tube'
_diffrn_radiation_type MoK\a
_diffrn_radiation_wavelength 0.71073
_diffrn_reflns_av_R_equivalents 0.0825
_diffrn_reflns_av_sigmaI/netI 0.1329
_diffrn_reflns_limit_h_max 11
_diffrn_reflns_limit_h_min -10
_diffrn_reflns_limit_k_max 13
_diffrn_reflns_limit_k_min -13
_diffrn_reflns_limit_l_max 17
_diffrn_reflns_limit_l_min -15
_diffrn_reflns_number 9442
_diffrn_reflns_theta_full 25.00
_diffrn_reflns_theta_max 25.00
_diffrn_reflns_theta_min 1.50
_exptl_absorpt_coefficient_mu 0.882
_exptl_absorpt_correction_T_max 0.9170
_exptl_absorpt_correction_T_min 0.8434
_exptl_absorpt_correction_type multi-scan
_exptl_absorpt_process_details 'SADABS; Sheldrick, 2000'
_exptl_crystal_colour blue
_exptl_crystal_density_diffrn 1.309
_exptl_crystal_density_method 'not measured'
_exptl_crystal_description block
_exptl_crystal_F_000 616
_exptl_crystal_size_max 0.20
_exptl_crystal_size_mid 0.15
_exptl_crystal_size_min 0.10
_refine_diff_density_max 0.782
_refine_diff_density_min -0.980
_refine_diff_density_rms 0.091
_refine_ls_extinction_method none
_refine_ls_goodness_of_fit_ref 1.018
_refine_ls_hydrogen_treatment constr
_refine_ls_matrix_type full
_refine_ls_number_parameters 340
_refine_ls_number_reflns 5202
_refine_ls_number_restraints 47
_refine_ls_restrained_S_all 1.026
_refine_ls_R_factor_all 0.1551
_refine_ls_R_factor_gt 0.0818
_refine_ls_shift/su_max 0.001
_refine_ls_shift/su_mean 0.000
_refine_ls_structure_factor_coef Fsqd
_refine_ls_weighting_details 'calc w=1/[\s^2^(Fo^2^)+(0.1237P)^2^] where P=(Fo^2^+2Fc^2^)/3'
_refine_ls_weighting_scheme calc
_refine_ls_wR_factor_gt 0.2002
_refine_ls_wR_factor_ref 0.2503
_reflns_number_gt 2654
_reflns_number_total 5202
_reflns_threshold_expression I>2\s(I)
_cod_data_source_file c1dt11006c.txt
_cod_data_source_block 826911
_cod_database_code 7017315

loop_
_symmetry_equiv_pos_as_xyz
'x, y, z'
'-x, -y, -z'

loop_
_atom_site_label
_atom_site_type_symbol
_atom_site_fract_x
_atom_site_fract_y
_atom_site_fract_z
_atom_site_U_iso_or_equiv
_atom_site_adp_type
_atom_site_occupancy
_atom_site_symmetry_multiplicity
_atom_site_calc_flag
_atom_site_refinement_flags
_atom_site_disorder_assembly
_atom_site_disorder_group
Cu1 Cu 0.40687(10) 0.26657(8) 0.42505(6) 0.0614(4) Uani 1 1 d . . .
N1 N 0.4161(7) 0.2798(6) 0.5693(4) 0.0709(17) Uani 1 1 d . . .
H1A H 0.4578 0.2209 0.5878 0.085 Uiso 1 1 calc R . .
N2 N 0.2003(7) 0.1511(5) 0.3965(4) 0.0668(17) Uani 1 1 d . A .
H2A H 0.1362 0.1918 0.3694 0.080 Uiso 1 1 calc R . .
O1 O 0.6116(6) 0.3767(5) 0.4681(4) 0.0744(14) Uani 1 1 d . . .
O2 O 0.7126(6) 0.5847(4) 0.5979(4) 0.0807(16) Uani 1 1 d . . .
O3 O 0.8132(7) 0.4031(5) 0.6290(5) 0.0896(18) Uani 1 1 d . . .
O4 O 0.6246(8) 0.2043(5) 0.7232(4) 0.0863(17) Uani 1 1 d . . .
H4A H 0.6483 0.1559 0.7553 0.129 Uiso 1 1 calc R . .
O5 O 0.4060(6) 0.1903(5) 0.2887(4) 0.0716(14) Uani 1 1 d . . .
O6 O 0.3071(7) -0.0308(5) 0.1842(4) 0.0879(17) Uani 1 1 d . . .
O7 O 0.1663(9) 0.1242(8) 0.1500(6) 0.130(3) Uani 1 1 d DU . .
O8 O -0.0998(7) 0.1331(6) 0.2771(6) 0.102(2) Uani 1 1 d . A .
H8 H -0.1779 0.1491 0.2541 0.153 Uiso 1 1 calc R . .
P1 P 0.6722(2) 0.44764(17) 0.57757(15) 0.0623(6) Uani 1 1 d . . .
P2 P 0.2719(2) 0.08174(17) 0.22887(14) 0.0605(6) Uani 1 1 d . A .
C1 C 0.6311(8) 0.3114(7) 0.7867(5) 0.0630(19) Uani 1 1 d . . .
C2 C 0.6875(9) 0.3289(7) 0.8903(6) 0.074(2) Uani 1 1 d . . .
H2 H 0.7272 0.2713 0.9168 0.089 Uiso 1 1 calc R . .
C3 C 0.6830(12) 0.4342(9) 0.9524(7) 0.099(3) Uani 1 1 d . . .
H3 H 0.7186 0.4457 1.0202 0.119 Uiso 1 1 calc R . .
C4 C 0.6246(15) 0.5218(9) 0.9116(8) 0.117(4) Uani 1 1 d . . .
H4 H 0.6221 0.5912 0.9530 0.140 Uiso 1 1 calc R . .
C5 C 0.5712(12) 0.5066(8) 0.8119(8) 0.096(3) Uani 1 1 d . . .
H5A H 0.5323 0.5655 0.7869 0.115 Uiso 1 1 calc R . .
C6 C 0.5742(9) 0.4011(7) 0.7447(5) 0.071(2) Uani 1 1 d . . .
C7 C 0.5179(9) 0.3959(7) 0.6336(6) 0.071(2) Uani 1 1 d . . .
H7 H 0.4603 0.4555 0.6284 0.086 Uiso 1 1 calc R . .
C8 C 0.9383(14) 0.4844(12) 0.7113(11) 0.134(4) Uani 1 1 d DU . .
H8A H 0.9134 0.5586 0.7334 0.161 Uiso 1 1 calc R . .
H8B H 0.9569 0.4454 0.7658 0.161 Uiso 1 1 calc R . .
C9 C 1.0666(19) 0.5122(18) 0.6811(14) 0.211(8) Uani 1 1 d DU . .
H9A H 1.0921 0.4388 0.6604 0.316 Uiso 1 1 calc R . .
H9B H 1.1469 0.5653 0.7350 0.316 Uiso 1 1 calc R . .
H9C H 1.0482 0.5514 0.6275 0.316 Uiso 1 1 calc R . .
C10 C 0.2612(9) 0.2435(8) 0.5742(6) 0.077(2) Uani 1 1 d . . .
H10A H 0.2179 0.3111 0.5701 0.092 Uiso 1 1 calc R . .
H10B H 0.2623 0.2230 0.6367 0.092 Uiso 1 1 calc R . .
C11 C 0.1691(9) 0.1369(8) 0.4921(6) 0.082(3) Uani 1 1 d . . .
H11A H 0.0652 0.1294 0.4846 0.099 Uiso 1 1 calc R . .
H11B H 0.1907 0.0634 0.5079 0.099 Uiso 1 1 calc R . .
C12 C 0.1698(10) 0.0394(7) 0.3206(6) 0.077(2) Uani 1 1 d . . .
H12 H 0.2209 -0.0134 0.3539 0.092 Uiso 1 1 calc R A .
C13 C 0.0078(9) -0.0395(8) 0.2690(6) 0.071(2) Uani 1 1 d . A .
C14 C -0.1187(10) 0.0073(8) 0.2475(6) 0.079(2) Uani 1 1 d . . .
C15 C -0.2652(10) -0.0749(9) 0.1950(6) 0.086(3) Uani 1 1 d . A .
H15 H -0.3485 -0.0459 0.1816 0.104 Uiso 1 1 calc R . .
C16 C -0.2767(12) -0.1987(9) 0.1655(6) 0.085(3) Uani 1 1 d . . .
H16 H -0.3691 -0.2519 0.1315 0.102 Uiso 1 1 calc R A .
C17 C -0.1559(11) -0.2432(9) 0.1852(6) 0.084(3) Uani 1 1 d . A .
H17 H -0.1670 -0.3254 0.1625 0.101 Uiso 1 1 calc R . .
C18 C -0.0157(10) -0.1670(8) 0.2389(6) 0.084(2) Uani 1 1 d . . .
H18 H 0.0636 -0.2004 0.2554 0.100 Uiso 1 1 calc R A .
C19A C 0.067(2) 0.1117(17) 0.0570(11) 0.120(10) Uani 0.51(2) 1 d PDU A 1
H19A H 0.0018 0.0312 0.0254 0.120 Uiso 0.51(2) 1 d PR A 1
H19B H 0.1348 0.1288 0.0189 0.120 Uiso 0.51(2) 1 d PR A 1
C19B C 0.138(2) 0.2276(14) 0.1208(18) 0.136(12) Uani 0.49(2) 1 d PDU A 2
H19C H 0.2202 0.2756 0.1051 0.136 Uiso 0.49(2) 1 d PR A 2
H19D H 0.1285 0.2748 0.1796 0.136 Uiso 0.49(2) 1 d PR A 2
C20 C -0.0003(15) 0.2094(13) 0.0480(10) 0.143(5) Uani 1 1 d DU . .
H20A H -0.0973 0.1715 0.0501 0.215 Uiso 1 1 d R A .
H20B H -0.0076 0.2326 -0.0133 0.215 Uiso 1 1 d R . .
H20C H 0.0444 0.2800 0.1011 0.215 Uiso 1 1 d R . .
C21 C 0.5690(15) 0.1797(13) 0.1018(10) 0.139(5) Uani 1 1 d . . .
H21A H 0.4778 0.2023 0.0925 0.209 Uiso 1 1 calc R . .
H21B H 0.5484 0.0946 0.0742 0.209 Uiso 1 1 calc R . .
H21C H 0.6297 0.2248 0.0698 0.209 Uiso 1 1 calc R . .
O9 O 0.6472(8) 0.2065(8) 0.2072(6) 0.118(2) Uani 1 1 d . . .
H9 H 0.5876 0.2074 0.2384 0.177 Uiso 1 1 calc R . .
O10 O 0.744(3) 0.142(2) 0.4652(19) 0.202(9) Uani 0.50 1 d PU . .
H10C H 0.7017 0.1832 0.4294 0.303 Uiso 0.50 1 d PR . .
H10D H 0.7918 0.1890 0.5210 0.303 Uiso 0.50 1 d PR . .

loop_
_atom_site_aniso_label
_atom_site_aniso_U_11
_atom_site_aniso_U_22
_atom_site_aniso_U_33
_atom_site_aniso_U_23
_atom_site_aniso_U_13
_atom_site_aniso_U_12
Cu1 0.0578(6) 0.0533(6) 0.0610(6) 0.0038(4) 0.0150(4) 0.0006(4)
N1 0.063(4) 0.064(4) 0.069(4) -0.004(3) 0.012(3) 0.008(3)
N2 0.079(4) 0.056(3) 0.046(3) 0.002(3) 0.011(3) -0.005(3)
O1 0.063(4) 0.074(3) 0.078(4) 0.011(3) 0.019(3) 0.010(3)
O2 0.071(4) 0.042(3) 0.121(5) 0.012(3) 0.025(3) 0.008(2)
O3 0.071(4) 0.070(4) 0.110(5) 0.018(3) -0.001(3) 0.018(3)
O4 0.108(5) 0.073(4) 0.080(4) 0.012(3) 0.034(4) 0.025(3)
O5 0.069(4) 0.063(3) 0.075(3) 0.000(2) 0.029(3) 0.005(3)
O6 0.102(5) 0.056(3) 0.107(4) 0.006(3) 0.047(4) 0.017(3)
O7 0.119(5) 0.154(6) 0.130(5) 0.071(5) 0.031(4) 0.046(5)
O8 0.079(4) 0.073(4) 0.137(6) 0.011(4) 0.020(4) 0.011(3)
P1 0.0586(13) 0.0460(10) 0.0722(13) 0.0127(9) 0.0094(10) 0.0061(9)
P2 0.0597(13) 0.0551(11) 0.0579(11) 0.0041(8) 0.0137(10) 0.0085(9)
C1 0.065(5) 0.058(4) 0.056(4) 0.004(3) 0.014(4) 0.007(4)
C2 0.075(6) 0.061(5) 0.078(5) 0.017(4) 0.014(4) 0.012(4)
C3 0.125(9) 0.094(7) 0.060(5) -0.002(5) 0.009(5) 0.027(6)
C4 0.182(12) 0.077(6) 0.088(7) -0.008(5) 0.037(7) 0.054(8)
C5 0.112(8) 0.076(6) 0.097(7) 0.017(5) 0.017(6) 0.038(6)
C6 0.068(5) 0.068(5) 0.060(5) 0.013(4) 0.008(4) 0.000(4)
C7 0.075(6) 0.053(4) 0.069(5) 0.006(4) 0.010(4) 0.003(4)
C8 0.107(7) 0.126(8) 0.164(8) 0.030(6) 0.015(6) 0.054(6)
C9 0.200(11) 0.210(11) 0.223(11) 0.039(8) 0.075(9) 0.051(9)
C10 0.068(6) 0.080(6) 0.070(5) 0.011(4) 0.023(4) -0.004(4)
C11 0.068(6) 0.088(6) 0.070(5) -0.006(4) 0.025(4) -0.011(4)
C12 0.081(6) 0.068(5) 0.079(5) 0.014(4) 0.032(5) 0.010(4)
C13 0.045(5) 0.087(6) 0.070(5) 0.009(4) 0.016(4) 0.000(4)
C14 0.082(7) 0.079(6) 0.064(5) 0.010(4) 0.023(5) 0.000(5)
C15 0.059(6) 0.098(7) 0.087(6) 0.021(5) 0.016(5) -0.005(5)
C16 0.082(7) 0.080(6) 0.065(5) 0.006(4) 0.018(5) -0.022(5)
C17 0.068(6) 0.081(6) 0.086(6) 0.005(5) 0.021(5) -0.003(5)
C18 0.078(6) 0.077(6) 0.088(6) 0.004(4) 0.027(5) 0.014(5)
C19A 0.130(13) 0.113(13) 0.109(12) 0.015(8) 0.034(9) 0.030(9)
C19B 0.134(14) 0.115(14) 0.144(14) 0.026(9) 0.021(9) 0.034(9)
C20 0.145(8) 0.150(8) 0.135(8) 0.047(7) 0.009(6) 0.066(7)
C21 0.147(12) 0.169(13) 0.141(11) 0.070(10) 0.080(10) 0.056(10)
O9 0.101(5) 0.118(6) 0.140(7) 0.033(5) 0.046(5) 0.022(5)
O10 0.218(12) 0.179(11) 0.228(12) 0.047(9) 0.062(9) 0.098(9)

loop_
_atom_type_symbol
_atom_type_description
_atom_type_scat_dispersion_real
_atom_type_scat_dispersion_imag
_atom_type_scat_source
C C 0.0033 0.0016 'International Tables Vol C Tables 4.2.6.8 and 6.1.1.4'
H H 0.0000 0.0000 'International Tables Vol C Tables 4.2.6.8 and 6.1.1.4'
N N 0.0061 0.0033 'International Tables Vol C Tables 4.2.6.8 and 6.1.1.4'
O O 0.0106 0.0060 'International Tables Vol C Tables 4.2.6.8 and 6.1.1.4'
P P 0.1023 0.0942 'International Tables Vol C Tables 4.2.6.8 and 6.1.1.4'
Cu Cu 0.3201 1.2651 'International Tables Vol C Tables 4.2.6.8 and 6.1.1.4'

loop_
_geom_angle_atom_site_label_1
_geom_angle_atom_site_label_2
_geom_angle_atom_site_label_3
_geom_angle
_geom_angle_site_symmetry_3
O1 Cu1 O5 97.0(2) .
O1 Cu1 N1 89.1(2) .
O5 Cu1 N1 158.0(3) .
O1 Cu1 N2 173.7(2) .
O5 Cu1 N2 88.1(2) .
N1 Cu1 N2 84.7(2) .
O1 Cu1 O2 96.0(2) 2_666
O5 Cu1 O2 104.3(2) 2_666
N1 Cu1 O2 95.9(3) 2_666
N2 Cu1 O2 86.2(2) 2_666
C7 N1 C10 118.9(6) .
C7 N1 Cu1 112.2(5) .
C10 N1 Cu1 108.0(5) .
C7 N1 H1A 105.5 .
C10 N1 H1A 105.5 .
Cu1 N1 H1A 105.5 .
C12 N2 C11 117.3(6) .
C12 N2 Cu1 113.7(5) .
C11 N2 Cu1 109.9(4) .
C12 N2 H2A 104.9 .
C11 N2 H2A 104.9 .
Cu1 N2 H2A 104.9 .
P1 O1 Cu1 116.5(3) .
P1 O2 Cu1 137.6(3) 2_666
C8 O3 P1 121.8(6) .
C1 O4 H4A 109.5 .
P2 O5 Cu1 116.5(3) .
C19B O7 C19A 60.8(11) .
C19B O7 P2 142.6(10) .
C19A O7 P2 154.9(9) .
C14 O8 H8 109.5 .
O2 P1 O1 117.3(3) .
O2 P1 O3 110.1(3) .
O1 P1 O3 107.4(3) .
O2 P1 C7 108.0(3) .
O1 P1 C7 105.2(3) .
O3 P1 C7 108.5(4) .
O6 P2 O5 116.3(3) .
O6 P2 O7 111.1(4) .
O5 P2 O7 109.3(4) .
O6 P2 C12 107.0(3) .
O5 P2 C12 105.3(3) .
O7 P2 C12 107.4(4) .
O4 C1 C2 121.1(7) .
O4 C1 C6 118.1(6) .
C2 C1 C6 120.8(7) .
C3 C2 C1 119.6(8) .
C3 C2 H2 120.2 .
C1 C2 H2 120.2 .
C4 C3 C2 119.8(8) .
C4 C3 H3 120.1 .
C2 C3 H3 120.1 .
C5 C4 C3 121.1(9) .
C5 C4 H4 119.4 .
C3 C4 H4 119.4 .
C4 C5 C6 121.4(9) .
C4 C5 H5A 119.3 .
C6 C5 H5A 119.3 .
C1 C6 C5 117.1(7) .
C1 C6 C7 125.7(7) .
C5 C6 C7 117.2(8) .
N1 C7 C6 117.1(6) .
N1 C7 P1 108.7(5) .
C6 C7 P1 113.7(5) .
N1 C7 H7 105.4 .
C6 C7 H7 105.4 .
P1 C7 H7 105.4 .
C9 C8 O3 110.2(14) .
C9 C8 H8A 109.6 .
O3 C8 H8A 109.6 .
C9 C8 H8B 109.6 .
O3 C8 H8B 109.6 .
H8A C8 H8B 108.1 .
C8 C9 H9A 109.5 .
C8 C9 H9B 109.5 .
H9A C9 H9B 109.5 .
C8 C9 H9C 109.5 .
H9A C9 H9C 109.5 .
H9B C9 H9C 109.5 .
N1 C10 C11 110.7(7) .
N1 C10 H10A 109.5 .
C11 C10 H10A 109.5 .
N1 C10 H10B 109.5 .
C11 C10 H10B 109.5 .
H10A C10 H10B 108.1 .
C10 C11 N2 110.9(6) .
C10 C11 H11A 109.5 .
N2 C11 H11A 109.5 .
C10 C11 H11B 109.5 .
N2 C11 H11B 109.5 .
H11A C11 H11B 108.0 .
N2 C12 C13 120.2(7) .
N2 C12 P2 106.8(5) .
C13 C12 P2 112.4(5) .
N2 C12 H12 105.4 .
C13 C12 H12 105.4 .
P2 C12 H12 105.4 .
C18 C13 C14 117.6(7) .
C18 C13 C12 117.7(8) .
C14 C13 C12 124.7(8) .
O8 C14 C13 119.2(7) .
O8 C14 C15 120.8(9) .
C13 C14 C15 120.0(8) .
C16 C15 C14 118.3(9) .
C16 C15 H15 120.9 .
C14 C15 H15 120.9 .
C17 C16 C15 121.7(8) .
C17 C16 H16 119.1 .
C15 C16 H16 119.1 .
C16 C17 C18 121.0(9) .
C16 C17 H17 119.5 .
C18 C17 H17 119.5 .
C17 C18 C13 121.3(9) .
C17 C18 H18 119.4 .
C13 C18 H18 119.4 .
O7 C19A C20 114.9(11) .
O7 C19A H19A 116.2 .
C20 C19A H19A 115.3 .
O7 C19A H19B 101.0 .
C20 C19A H19B 99.5 .
H19A C19A H19B 106.8 .
O7 C19B C20 115.8(12) .
O7 C19B H19C 112.9 .
C20 C19B H19C 112.4 .
O7 C19B H19D 102.9 .
C20 C19B H19D 104.3 .
H19C C19B H19D 107.3 .
O7 C19B H20C 143.9 .
H19C C19B H20C 103.1 .
H19D C19B H20C 68.6 .
C19B C20 C19A 59.4(11) .
C19B C20 H20A 127.7 .
C19A C20 H20A 100.0 .
C19B C20 H20B 122.8 .
C19A C20 H20B 113.4 .
H20A C20 H20B 109.5 .
C19B C20 H20C 56.3 .
C19A C20 H20C 114.6 .
H20A C20 H20C 109.5 .
H20B C20 H20C 109.5 .
O9 C21 H21A 109.5 .
O9 C21 H21B 109.5 .
H21A C21 H21B 109.5 .
O9 C21 H21C 109.5 .
H21A C21 H21C 109.5 .
H21B C21 H21C 109.5 .
C21 O9 H9 109.5 .
H10C O10 H10D 107.7 .

loop_
_geom_bond_atom_site_label_1
_geom_bond_atom_site_label_2
_geom_bond_distance
_geom_bond_site_symmetry_2
Cu1 O1 1.997(5) .
Cu1 O5 2.024(5) .
Cu1 N1 2.046(6) .
Cu1 N2 2.057(6) .
Cu1 O2 2.301(5) 2_666
N1 C7 1.486(9) .
N1 C10 1.495(10) .
N1 H1A 0.9100 .
N2 C12 1.476(9) .
N2 C11 1.517(9) .
N2 H2A 0.9100 .
O1 P1 1.557(6) .
O2 P1 1.514(5) .
O2 Cu1 2.301(5) 2_666
O3 C8 1.480(13) .
O3 P1 1.615(6) .
O4 C1 1.398(8) .
O4 H4A 0.8200 .
O5 P2 1.547(5) .
O6 P2 1.507(6) .
O7 C19B 1.395(10) .
O7 C19A 1.406(9) .
O7 P2 1.551(8) .
O8 C14 1.411(10) .
O8 H8 0.8200 .
P1 C7 1.912(8) .
P2 C12 1.914(8) .
C1 C2 1.423(10) .
C1 C6 1.430(11) .
C2 C3 1.409(12) .
C2 H2 0.9300 .
C3 C4 1.408(14) .
C3 H3 0.9300 .
C4 C5 1.371(13) .
C4 H4 0.9300 .
C5 C6 1.444(12) .
C5 H5A 0.9300 .
C6 C7 1.548(10) .
C7 H7 0.9800 .
C8 C9 1.413(9) .
C8 H8A 0.9700 .
C8 H8B 0.9700 .
C9 H9A 0.9600 .
C9 H9B 0.9600 .
C9 H9C 0.9600 .
C10 C11 1.499(10) .
C10 H10A 0.9700 .
C10 H10B 0.9700 .
C11 H11A 0.9700 .
C11 H11B 0.9700 .
C12 C13 1.558(11) .
C12 H12 0.9800 .
C13 C18 1.424(12) .
C13 C14 1.431(12) .
C14 C15 1.462(11) .
C15 C16 1.403(13) .
C15 H15 0.9300 .
C16 C17 1.365(13) .
C16 H16 0.9300 .
C17 C18 1.399(11) .
C17 H17 0.9300 .
C18 H18 0.9300 .
C19A C20 1.434(10) .
C19A H19A 0.9700 .
C19A H19B 0.9700 .
C19B C20 1.430(10) .
C19B H19C 0.9700 .
C19B H19D 0.9700 .
C19B H20C 1.2002 .
C20 H20A 0.9600 .
C20 H20B 0.9600 .
C20 H20C 0.9600 .
C21 O9 1.468(13) .
C21 H21A 0.9600 .
C21 H21B 0.9600 .
C21 H21C 0.9600 .
O9 H9 0.8200 .
O10 H10C 0.8500 .
O10 H10D 0.8500 .

loop_
_geom_hbond_atom_site_label_D
_geom_hbond_atom_site_label_H
_geom_hbond_atom_site_label_A
_geom_hbond_distance_DH
_geom_hbond_distance_HA
_geom_hbond_distance_DA
_geom_hbond_angle_DHA
_geom_hbond_site_symmetry_A
O10 H10C O1 0.85 2.61 3.25(2) 133.2 .
O10 H10D O3 0.85 2.65 3.35(2) 140.9 .
O9 H9 O5 0.82 2.06 2.863(9) 167.9 .
O8 H8 O9 0.82 1.96 2.776(10) 173.5 1_455
O4 H4A O6 0.82 1.89 2.704(9) 173.5 2_656
N2 H2A O8 0.91 2.23 2.929(9) 133.2 .
N1 H1A O4 0.91 2.27 2.991(10) 136.0 .

loop_
_geom_torsion_atom_site_label_1
_geom_torsion_atom_site_label_2
_geom_torsion_atom_site_label_3
_geom_torsion_atom_site_label_4
_geom_torsion
_geom_torsion_site_symmetry_1
O1 Cu1 N1 C7 27.2(6) .
O5 Cu1 N1 C7 134.0(6) .
N2 Cu1 N1 C7 -154.4(6) .
O2 Cu1 N1 C7 -68.7(6) 2_666
O1 Cu1 N1 C10 160.3(5) .
O5 Cu1 N1 C10 -92.9(8) .
N2 Cu1 N1 C10 -21.3(5) .
O2 Cu1 N1 C10 64.4(5) 2_666
O5 Cu1 N2 C12 24.3(5) .
N1 Cu1 N2 C12 -134.8(6) .
O2 Cu1 N2 C12 128.8(5) 2_666
O5 Cu1 N2 C11 158.1(6) .
N1 Cu1 N2 C11 -1.0(5) .
O2 Cu1 N2 C11 -97.4(6) 2_666
O5 Cu1 O1 P1 -173.3(3) .
N1 Cu1 O1 P1 -14.5(4) .
O2 Cu1 O1 P1 81.4(4) 2_666
O1 Cu1 O5 P2 171.9(3) .
N1 Cu1 O5 P2 66.5(7) .
N2 Cu1 O5 P2 -4.5(4) .
O2 Cu1 O5 P2 -90.1(3) 2_666
Cu1 O2 P1 O1 65.2(6) 2_666
Cu1 O2 P1 O3 -171.6(5) 2_666
Cu1 O2 P1 C7 -53.2(6) 2_666
Cu1 O1 P1 O2 -118.7(4) .
Cu1 O1 P1 O3 116.7(4) .
Cu1 O1 P1 C7 1.2(4) .
C8 O3 P1 O2 20.7(9) .
C8 O3 P1 O1 149.4(8) .
C8 O3 P1 C7 -97.3(9) .
Cu1 O5 P2 O6 -129.1(4) .
Cu1 O5 P2 O7 104.1(4) .
Cu1 O5 P2 C12 -11.0(5) .
C19B O7 P2 O6 -141(2) .
C19A O7 P2 O6 13(3) .
C19B O7 P2 O5 -11(2) .
C19A O7 P2 O5 143(3) .
C19B O7 P2 C12 102(2) .
C19A O7 P2 C12 -104(3) .
O4 C1 C2 C3 -175.6(8) .
C6 C1 C2 C3 2.0(12) .
C1 C2 C3 C4 -0.8(15) .
C2 C3 C4 C5 0.2(18) .
C3 C4 C5 C6 -0.7(18) .
O4 C1 C6 C5 175.2(7) .
C2 C1 C6 C5 -2.5(12) .
O4 C1 C6 C7 -5.8(12) .
C2 C1 C6 C7 176.4(7) .
C4 C5 C6 C1 1.8(14) .
C4 C5 C6 C7 -177.2(10) .
C10 N1 C7 C6 71.8(10) .
Cu1 N1 C7 C6 -160.7(6) .
C10 N1 C7 P1 -157.6(6) .
Cu1 N1 C7 P1 -30.2(7) .
C1 C6 C7 N1 46.6(11) .
C5 C6 C7 N1 -134.4(8) .
C1 C6 C7 P1 -81.6(8) .
C5 C6 C7 P1 97.4(8) .
O2 P1 C7 N1 144.8(5) .
O1 P1 C7 N1 18.9(6) .
O3 P1 C7 N1 -95.9(6) .
O2 P1 C7 C6 -82.8(6) .
O1 P1 C7 C6 151.3(5) .
O3 P1 C7 C6 36.5(6) .
P1 O3 C8 C9 -112.0(12) .
C7 N1 C10 C11 169.7(7) .
Cu1 N1 C10 C11 40.3(8) .
N1 C10 C11 N2 -42.5(10) .
C12 N2 C11 C10 155.5(8) .
Cu1 N2 C11 C10 23.5(9) .
C11 N2 C12 C13 67.1(10) .
Cu1 N2 C12 C13 -162.6(6) .
C11 N2 C12 P2 -163.3(6) .
Cu1 N2 C12 P2 -33.1(7) .
O6 P2 C12 N2 152.3(5) .
O5 P2 C12 N2 28.0(7) .
O7 P2 C12 N2 -88.3(7) .
O6 P2 C12 C13 -73.8(7) .
O5 P2 C12 C13 161.9(6) .
O7 P2 C12 C13 45.6(7) .
N2 C12 C13 C18 -147.8(8) .
P2 C12 C13 C18 85.2(8) .
N2 C12 C13 C14 33.7(11) .
P2 C12 C13 C14 -93.4(8) .
C18 C13 C14 O8 179.4(7) .
C12 C13 C14 O8 -2.1(12) .
C18 C13 C14 C15 -1.1(11) .
C12 C13 C14 C15 177.5(7) .
O8 C14 C15 C16 178.5(8) .
C13 C14 C15 C16 -1.0(12) .
C14 C15 C16 C17 0.5(12) .
C15 C16 C17 C18 2.2(13) .
C16 C17 C18 C13 -4.5(13) .
C14 C13 C18 C17 3.8(12) .
C12 C13 C18 C17 -174.8(7) .
C19B O7 C19A C20 -23.9(18) .
P2 O7 C19A C20 173.7(16) .
C19A O7 C19B C20 24.2(18) .
P2 O7 C19B C20 -168.0(11) .
O7 C19B C20 C19A -24.1(18) .
O7 C19A C20 C19B 23.7(18) .
